data_7720123
loop_
_publ_author_name
'Buth, Julian'
'Vishnevskiy, Yury V.'
'Lamm, Jan-Hendrik'
'Neumann, Beate'
'Stammler, Hans-Georg'
'Mitzel, Norbert W.'

_publ_section_title
;
 Tuning reactivity through implementation of the HSAB concept in oxygen-
 and sulphur-bridged Al/P and Ga/P FLPs.
;
_journal_issue 6
_journal_name_full 'Dalton transactions (Cambridge, England : 2003)'
_journal_page_first 2691
_journal_page_last 2701
_journal_paper_doi 10.1039/d6dt00151c
_journal_volume 55
_journal_year 2026
_chemical_formula_moiety 'C22 H56 Ga O P S Si4'
_chemical_formula_sum 'C22 H56 Ga O P S Si4'
_chemical_formula_weight 581.77
_space_group_crystal_system tetragonal
_space_group_IT_number 92
_space_group_name_Hall 'P 4abw 2nw'
_space_group_name_H-M_alt 'P 41 21 2'
_atom_sites_solution_hydrogens geom
_atom_sites_solution_primary dual
_audit_creation_date 2025-08-22
_audit_creation_method
;
Olex2 1.5-alpha
(compiled 2025.07.13 svn.rb7424aed for OlexSys, GUI svn.r7314)
;
_audit_update_record
;
2025-11-17 deposited with the CCDC.	2026-01-21 downloaded from the CCDC.
;
_cell_angle_alpha 90
_cell_angle_beta 90
_cell_angle_gamma 90
_cell_formula_units_Z 8
_cell_length_a 11.79070(10)
_cell_length_b 11.79070(10)
_cell_length_c 47.9511(9)
_cell_measurement_reflns_used 56889
_cell_measurement_temperature 99.99(10)
_cell_measurement_theta_max 30.2540
_cell_measurement_theta_min 3.6540
_cell_volume 6666.19(15)
_computing_cell_refinement 'CrysAlisPro 1.171.44.116a (Rigaku OD, 2025)'
_computing_data_collection 'CrysAlisPro system (CCD 43.90 64-bit (release 15-09-2023))'
_computing_data_reduction 'CrysAlisPro 1.171.44.116a (Rigaku OD, 2025)'
_computing_molecular_graphics 'Olex2 1.5-alpha (Dolomanov et al., 2009)'
_computing_publication_material 'Olex2 1.5-alpha (Dolomanov et al., 2009)'
_computing_structure_refinement 'SHELXL 2018/3 (Sheldrick, 2015)'
_computing_structure_solution 'SHELXT  (Sheldrick, 2015)'
_diffrn_ambient_environment N~2~
_diffrn_ambient_temperature 99.99(10)
_diffrn_detector 'CCD plate'
_diffrn_detector_area_resol_mean 5.1773
_diffrn_detector_type Atlas
_diffrn_measured_fraction_theta_full 0.996
_diffrn_measured_fraction_theta_max 0.997
_diffrn_measurement_details
;
List of Runs (angles in degrees, time in seconds):

  # Type    Start    End  Width  t~exp~   \w     \q     \k     \f   Frames
#--------------------------------------------------------------------------
  1  \w    -88.00 -63.00   1.00   40.00    --  -19.01 163.00 -79.00   25
  2  \w    -58.00 -33.00   1.00   40.00    --  -19.01 117.00 131.00   25
  3  \w    -98.00 -73.00   1.00   40.00    --  -19.01-163.00-105.00   25
  4  \w     60.00 100.00   1.00   40.00    --   19.32-163.00-105.00   40
  5  \w     52.00  77.00   1.00   40.00    --   19.32 163.00 -79.00   25
  6  \w      7.00  69.00   1.00   40.00    --   19.32-117.00  43.00   62
  7  \w    -88.00  11.00   1.00   40.00    --  -19.01 -57.00  90.00   99
  8  \w    -95.00   7.00   1.00   40.00    --  -19.01 -38.00-150.00  102
  9  \w     -8.00  57.00   1.00   40.00    --  -19.01  38.00-120.00   65
 10  \w    -37.00  13.00   1.00   40.00    --  -19.01 -77.00 -90.00   50
 11  \w    -84.00   3.00   1.00   40.00    --  -19.01 -38.00 120.00   87
 12  \w    -35.00  57.00   1.00   40.00    --  -19.01  38.00-180.00   92
 13  \w    -97.00 -27.00   1.00   40.00    --  -19.01 155.00  -0.17   70
;
_diffrn_measurement_device 'four-circle diffractometer'
_diffrn_measurement_device_type 'SuperNova, Single source at offset/far, Atlas'
_diffrn_measurement_method '\w scans'
_diffrn_orient_matrix_type 'CrysAlisPro convention (1999,Acta A55,543-557)'
_diffrn_orient_matrix_UB_11 -0.0128381000
_diffrn_orient_matrix_UB_12 0.0587004000
_diffrn_orient_matrix_UB_13 0.0006698000
_diffrn_orient_matrix_UB_21 0.0091428000
_diffrn_orient_matrix_UB_22 -0.0007432000
_diffrn_orient_matrix_UB_23 0.0146208000
_diffrn_orient_matrix_UB_31 0.0580541000
_diffrn_orient_matrix_UB_32 0.0131093000
_diffrn_orient_matrix_UB_33 -0.0021586000
_diffrn_radiation_monochromator mirror
_diffrn_radiation_probe x-ray
_diffrn_radiation_type 'Mo K\a'
_diffrn_radiation_wavelength 0.71073
_diffrn_reflns_av_R_equivalents 0.0989
_diffrn_reflns_av_unetI/netI 0.0397
_diffrn_reflns_Laue_measured_fraction_full 0.996
_diffrn_reflns_Laue_measured_fraction_max 0.997
_diffrn_reflns_limit_h_max 15
_diffrn_reflns_limit_h_min -15
_diffrn_reflns_limit_k_max 15
_diffrn_reflns_limit_k_min -15
_diffrn_reflns_limit_l_max 63
_diffrn_reflns_limit_l_min -63
_diffrn_reflns_number 129842
_diffrn_reflns_point_group_measured_fraction_full 0.998
_diffrn_reflns_point_group_measured_fraction_max 0.998
_diffrn_reflns_theta_full 25.242
_diffrn_reflns_theta_max 28.277
_diffrn_reflns_theta_min 3.440
_diffrn_source 'micro-focus sealed X-ray tube'
_diffrn_source_type 'SuperNova (Mo) X-ray Source'
_exptl_absorpt_coefficient_mu 1.092
_exptl_absorpt_correction_T_max 1.000
_exptl_absorpt_correction_T_min 0.588
_exptl_absorpt_correction_type gaussian
_exptl_absorpt_process_details
;
CrysAlisPro 1.171.44.116a (Rigaku Oxford Diffraction, 2025)
Numerical absorption correction based on gaussian integration over
a multifaceted crystal model
Empirical absorption correction using spherical harmonics,
implemented in SCALE3 ABSPACK scaling algorithm.
;
_exptl_crystal_colour 'clear colourless'
_exptl_crystal_colour_lustre clear
_exptl_crystal_colour_primary colourless
_exptl_crystal_density_diffrn 1.159
_exptl_crystal_description plate
_exptl_crystal_F_000 2512
_exptl_crystal_size_max 0.39
_exptl_crystal_size_mid 0.19
_exptl_crystal_size_min 0.07
_refine_diff_density_max 0.692
_refine_diff_density_min -1.071
_refine_diff_density_rms 0.105
_refine_ls_abs_structure_details
;
 Refined as an inversion twin.
;
_refine_ls_abs_structure_Flack 0.26(3)
_refine_ls_extinction_coef 0.0013(3)
_refine_ls_extinction_expression Fc^*^=kFc[1+0.001xFc^2^\l^3^/sin(2\q)]^-1/4^
_refine_ls_extinction_method 'SHELXL-2018/3 (Sheldrick 2018)'
_refine_ls_goodness_of_fit_ref 1.283
_refine_ls_hydrogen_treatment constr
_refine_ls_matrix_type full
_refine_ls_number_parameters 410
_refine_ls_number_reflns 8263
_refine_ls_number_restraints 534
_refine_ls_restrained_S_all 1.272
_refine_ls_R_factor_all 0.0857
_refine_ls_R_factor_gt 0.0831
_refine_ls_shift/su_max 0.001
_refine_ls_shift/su_mean 0.000
_refine_ls_structure_factor_coef Fsqd
_refine_ls_weighting_details 'w=1/[\s^2^(Fo^2^)+29.1350P] where P=(Fo^2^+2Fc^2^)/3'
_refine_ls_weighting_scheme calc
_refine_ls_wR_factor_gt 0.1603
_refine_ls_wR_factor_ref 0.1615
_reflns_Friedel_coverage 0.715
_reflns_Friedel_fraction_full 1.000
_reflns_Friedel_fraction_max 1.000
_reflns_number_gt 7933
_reflns_number_total 8263
_reflns_threshold_expression 'I > 2\s(I)'
_cod_data_source_file d6dt00151c3.cif
_cod_data_source_block GaOPxS
_cod_original_cell_volume 6666.19(17)
_cod_database_code 7720123
_shelx_shelxl_version_number 2018/3
_chemical_oxdiff_formula 'C22 H56 Ga O P Si4 S'
_shelx_space_group_comment
;
The symmetry employed for this shelxl refinement is uniquely defined
by the following loop, which should always be used as a source of
symmetry information in preference to the above space-group names.
They are only intended as comments.
;
_shelx_estimated_absorpt_t_max 0.927
_shelx_estimated_absorpt_t_min 0.675
_diffrn_oxdiff_digest_od_ed
;

;
_diffrn_oxdiff_measurement_exp_name buth53.par
_olex2_refinement_description
;
1. Twinned data refinement
 Scales: 0.74(3)
 0.26(3)
2. Fixed Uiso
 At 1.2 times of:
  All C(H) groups
 At 1.5 times of:
  All C(H,H,H) groups
3. Restrained distances
 Ga1-C1A \\sim Ga1-C1B
 with sigma of 0.02
 Si2A-C1A \\sim Si1B-C1B
 with sigma of 0.02
 Si2A-C7A \\sim Si1B-C2B
 with sigma of 0.02
 Si2A-C5A \\sim Si1B-C4B
 with sigma of 0.02
 Si2A-C6A \\sim Si1B-C3B
 with sigma of 0.02
 Si1A-C1A \\sim Si2B-C1B
 with sigma of 0.02
 Si1A-C2A \\sim Si2B-C7B
 with sigma of 0.02
 Si1A-C3A \\sim Si2B-C6B
 with sigma of 0.02
 Si1A-C4A \\sim Si2B-C5B
 with sigma of 0.02
 Ga1-Si2A \\sim Ga1-Si1B
 with sigma of 0.04
 Ga1-Si1A \\sim Ga1-Si2B
 with sigma of 0.04
 Si2A-Si1A \\sim Si1B-Si2B
 with sigma of 0.04
 C1A-C2A \\sim C1B-C7B
 with sigma of 0.04
 C1A-C7A \\sim C1B-C2B
 with sigma of 0.04
 C1A-C5A \\sim C1B-C4B
 with sigma of 0.04
 C1A-C3A \\sim C1B-C6B
 with sigma of 0.04
 C1A-C4A \\sim C1B-C5B
 with sigma of 0.04
 C1A-C6A \\sim C1B-C3B
 with sigma of 0.04
 C2A-C3A \\sim C7B-C6B
 with sigma of 0.04
 C2A-C4A \\sim C7B-C5B
 with sigma of 0.04
 C7A-C5A \\sim C2B-C4B
 with sigma of 0.04
 C7A-C6A \\sim C2B-C3B
 with sigma of 0.04
 C5A-C6A \\sim C4B-C3B
 with sigma of 0.04
 C3A-C4A \\sim C6B-C5B
 with sigma of 0.04
 Ga1-C1B \\sim Ga1-C1A
 with sigma of 0.02
 Si4-C14B \\sim Si4-C14A
 with sigma of 0.02
 Si4-C13B \\sim Si4-C13A
 with sigma of 0.02
 Si4-C12B \\sim Si4-C12A
 with sigma of 0.02
 C8-C14B \\sim C8-C14A
 with sigma of 0.04
 C8-C13B \\sim C8-C13A
 with sigma of 0.04
 C8-C12B \\sim C8-C12A
 with sigma of 0.04
 C14B-C13B \\sim C14A-C13A
 with sigma of 0.04
 C14B-C12B \\sim C14A-C12A
 with sigma of 0.04
 C13B-C12B \\sim C13A-C12A
 with sigma of 0.04
4. Uiso/Uaniso restraints and constraints
Si1A \\sim Si1B \\sim Si2A \\sim Si2B \\sim Si3 \\sim Si4 \\sim C1A \\sim C1B
\\sim C2A \\sim C2B \\sim C3A \\sim C4A \\sim C4B \\sim C5A \\sim C5B \\sim C6A
\\sim C6B \\sim C7A \\sim C7B \\sim C8 \\sim C10 \\sim C11 \\sim C12A \\sim
C12B \\sim C13A \\sim C13B \\sim C14A \\sim C14B \\sim C3B \\sim C9: within 2A
with sigma of 0.01 and sigma for terminal atoms of 0.02 within 2A
5. Rigid body (RIGU) restrains
 Si1A, Si1B, Si2A, Si2B, Si3, Si4, C1A, C1B, C2A, C2B, C3A, C4A, C4B, C5A, C5B,
  C6A, C6B, C7A, C7B, C8, C10, C11, C12A, C12B, C13A, C13B, C14A, C14B, C3B, C9
 with sigma for 1-2 distances of 0.01 and sigma for 1-3 distances of 0.01
6. Others
 Sof(Si1B)=Sof(Si2B)=Sof(C1B)=Sof(H1B)=Sof(C2B)=Sof(H2BA)=Sof(H2BB)=Sof(H2BC)=
 Sof(C3B)=Sof(H3BA)=Sof(H3BB)=Sof(H3BC)=Sof(C4B)=Sof(H4BA)=Sof(H4BB)=Sof(H4BC)=
 Sof(C5B)=Sof(H5BA)=Sof(H5BB)=Sof(H5BC)=Sof(C6B)=Sof(H6BA)=Sof(H6BB)=Sof(H6BC)=
 Sof(C7B)=Sof(H7BA)=Sof(H7BB)=Sof(H7BC)=1-FVAR(1)
 Sof(Si1A)=Sof(Si2A)=Sof(C1A)=Sof(H1A)=Sof(C2A)=Sof(H2AA)=Sof(H2AB)=Sof(H2AC)=
 Sof(C3A)=Sof(H3AA)=Sof(H3AB)=Sof(H3AC)=Sof(C4A)=Sof(H4AA)=Sof(H4AB)=Sof(H4AC)=
 Sof(C5A)=Sof(H5AA)=Sof(H5AB)=Sof(H5AC)=Sof(C6A)=Sof(H6AA)=Sof(H6AB)=Sof(H6AC)=
 Sof(C7A)=Sof(H7AA)=Sof(H7AB)=Sof(H7AC)=FVAR(1)
 Sof(C12A)=Sof(H12A)=Sof(H12B)=Sof(H12C)=Sof(C13A)=Sof(H13A)=Sof(H13B)=
 Sof(H13C)=Sof(C14A)=Sof(H14A)=Sof(H14B)=Sof(H14C)=1-FVAR(2)
 Sof(C12B)=Sof(H12D)=Sof(H12E)=Sof(H12F)=Sof(C13B)=Sof(H13D)=Sof(H13E)=
 Sof(H13F)=Sof(C14B)=Sof(H14D)=Sof(H14E)=Sof(H14F)=FVAR(2)
7.a Ternary CH refined with riding coordinates:
 C1A(H1A), C1B(H1B), C8(H8)
7.b Idealised Me refined as rotating group:
 C2A(H2AA,H2AB,H2AC), C2B(H2BA,H2BB,H2BC), C3A(H3AA,H3AB,H3AC), C3B(H3BA,H3BB,
 H3BC), C4A(H4AA,H4AB,H4AC), C4B(H4BA,H4BB,H4BC), C5A(H5AA,H5AB,H5AC), C5B(H5BA,
 H5BB,H5BC), C6A(H6AA,H6AB,H6AC), C6B(H6BA,H6BB,H6BC), C7A(H7AA,H7AB,H7AC),
 C7B(H7BA,H7BB,H7BC), C9(H9A,H9B,H9C), C10(H10A,H10B,H10C), C11(H11A,H11B,H11C),
  C12A(H12A,H12B,H12C), C12B(H12D,H12E,H12F), C13A(H13A,H13B,H13C), C13B(H13D,
 H13E,H13F), C14A(H14A,H14B,H14C), C14B(H14D,H14E,H14F), C16(H16A,H16B,H16C),
 C17(H17A,H17B,H17C), C18(H18A,H18B,H18C), C20(H20A,H20B,H20C), C21(H21A,H21B,
 H21C), C22(H22A,H22B,H22C)
;
_olex2_date_sample_data_collection 2024-11-26
_olex2_submission_special_instructions 'No special instructions were received'
_oxdiff_exptl_absorpt_empirical_details
;
Empirical correction (ABSPACK) includes:
- Absorption correction using spherical harmonics
- Frame scaling
;
_oxdiff_exptl_absorpt_empirical_full_max 1.394
_oxdiff_exptl_absorpt_empirical_full_min 0.788

loop_
_space_group_symop_operation_xyz
'x, y, z'
'-x, -y, z+1/2'
'-y+1/2, x+1/2, z+1/4'
'y+1/2, -x+1/2, z+3/4'
'-x+1/2, y+1/2, -z+1/4'
'x+1/2, -y+1/2, -z+3/4'
'y, x, -z'
'-y, -x, -z+1/2'

loop_
_atom_site_label
_atom_site_type_symbol
_atom_site_fract_x
_atom_site_fract_y
_atom_site_fract_z
_atom_site_U_iso_or_equiv
_atom_site_adp_type
_atom_site_occupancy
_atom_site_site_symmetry_order
_atom_site_calc_flag
_atom_site_refinement_flags_posn
_atom_site_refinement_flags_adp
_atom_site_refinement_flags_occupancy
_atom_site_disorder_assembly
_atom_site_disorder_group
Ga1 Ga 0.96385(7) 0.50298(8) 0.69669(2) 0.0287(2) Uani 1 1 d D . . . .
S1 S 0.7921(2) 0.6055(2) 0.71262(5) 0.0409(6) Uani 1 1 d . . . . .
P1 P 0.73634(15) 0.5081(2) 0.68051(4) 0.0271(4) Uani 1 1 d . . . . .
Si1A Si 1.1001(12) 0.7461(14) 0.6896(3) 0.040(2) Uani 0.519(9) 1 d D U P A 1
Si1B Si 1.1186(13) 0.7337(16) 0.6860(4) 0.033(2) Uani 0.481(9) 1 d D U P A 2
Si2A Si 1.1270(17) 0.5575(13) 0.6425(4) 0.033(2) Uani 0.519(9) 1 d D U P A 1
Si2B Si 1.1240(19) 0.5376(14) 0.6404(4) 0.029(2) Uani 0.481(9) 1 d D U P A 2
Si3 Si 1.0559(2) 0.4351(2) 0.75944(5) 0.0394(6) Uani 1 1 d . U . . .
Si4 Si 1.0707(3) 0.2549(2) 0.71001(6) 0.0520(8) Uani 1 1 d D U . . .
O1 O 0.8434(4) 0.4433(5) 0.67087(11) 0.0258(11) Uani 1 1 d . . . . .
C1A C 1.0920(12) 0.5836(12) 0.6781(3) 0.035(3) Uani 0.519(9) 1 d D U P A 1
H1A H 1.159148 0.550816 0.687959 0.042 Uiso 0.519(9) 1 calc R U P A 1
C1B C 1.0479(14) 0.6148(13) 0.6716(4) 0.034(3) Uani 0.481(9) 1 d D U P A 2
H1B H 0.983158 0.652238 0.661702 0.041 Uiso 0.481(9) 1 calc R U P A 2
C2A C 1.038(2) 0.7770(19) 0.7232(5) 0.061(5) Uani 0.519(9) 1 d D U P A 1
H2AA H 0.955424 0.765461 0.722240 0.091 Uiso 0.519(9) 1 calc R U P A 1
H2AB H 1.053649 0.855881 0.728256 0.091 Uiso 0.519(9) 1 calc R U P A 1
H2AC H 1.070059 0.726248 0.737285 0.091 Uiso 0.519(9) 1 calc R U P A 1
C2B C 1.104(2) 0.758(2) 0.7247(4) 0.056(5) Uani 0.481(9) 1 d D U P A 2
H2BA H 1.029411 0.730990 0.730869 0.084 Uiso 0.481(9) 1 calc R U P A 2
H2BB H 1.111665 0.838605 0.728733 0.084 Uiso 0.481(9) 1 calc R U P A 2
H2BC H 1.163422 0.715347 0.734505 0.084 Uiso 0.481(9) 1 calc R U P A 2
C3A C 1.076(2) 0.8672(16) 0.6649(5) 0.061(5) Uani 0.519(9) 1 d D U P A 1
H3AA H 1.088256 0.841148 0.645695 0.091 Uiso 0.519(9) 1 calc R U P A 1
H3AB H 1.129973 0.928355 0.669122 0.091 Uiso 0.519(9) 1 calc R U P A 1
H3AC H 0.998635 0.895294 0.666931 0.091 Uiso 0.519(9) 1 calc R U P A 1
C3B C 1.0061(19) 0.8362(13) 0.6713(5) 0.047(4) Uani 0.481(9) 1 d D U P A 2
H3BA H 0.990610 0.817185 0.651754 0.070 Uiso 0.481(9) 1 calc R U P A 2
H3BB H 1.034340 0.914204 0.672469 0.070 Uiso 0.481(9) 1 calc R U P A 2
H3BC H 0.936069 0.829301 0.682170 0.070 Uiso 0.481(9) 1 calc R U P A 2
C4A C 1.2643(16) 0.740(2) 0.6935(5) 0.065(5) Uani 0.519(9) 1 d D U P A 1
H4AA H 1.284506 0.682449 0.707374 0.097 Uiso 0.519(9) 1 calc R U P A 1
H4AB H 1.292636 0.814063 0.699468 0.097 Uiso 0.519(9) 1 calc R U P A 1
H4AC H 1.298393 0.719884 0.675477 0.097 Uiso 0.519(9) 1 calc R U P A 1
C4B C 1.2603(17) 0.782(2) 0.6776(6) 0.060(6) Uani 0.481(9) 1 d D U P A 2
H4BA H 1.316009 0.729279 0.685377 0.090 Uiso 0.481(9) 1 calc R U P A 2
H4BB H 1.272208 0.857742 0.685601 0.090 Uiso 0.481(9) 1 calc R U P A 2
H4BC H 1.269243 0.785847 0.657303 0.090 Uiso 0.481(9) 1 calc R U P A 2
C5A C 1.1918(18) 0.6604(18) 0.6185(4) 0.057(5) Uani 0.519(9) 1 d D U P A 1
H5AA H 1.134333 0.714986 0.612408 0.086 Uiso 0.519(9) 1 calc R U P A 1
H5AB H 1.222575 0.620405 0.602300 0.086 Uiso 0.519(9) 1 calc R U P A 1
H5AC H 1.253185 0.700683 0.628137 0.086 Uiso 0.519(9) 1 calc R U P A 1
C5B C 1.0758(17) 0.6517(17) 0.6144(4) 0.049(5) Uani 0.481(9) 1 d D U P A 2
H5BA H 0.993080 0.659083 0.615162 0.074 Uiso 0.481(9) 1 calc R U P A 2
H5BB H 1.098909 0.629873 0.595538 0.074 Uiso 0.481(9) 1 calc R U P A 2
H5BC H 1.110846 0.724430 0.619300 0.074 Uiso 0.481(9) 1 calc R U P A 2
C6A C 1.2458(16) 0.4567(18) 0.6544(5) 0.062(5) Uani 0.519(9) 1 d D U P A 1
H6AA H 1.286841 0.490850 0.670064 0.093 Uiso 0.519(9) 1 calc R U P A 1
H6AB H 1.298362 0.443686 0.638897 0.093 Uiso 0.519(9) 1 calc R U P A 1
H6AC H 1.212701 0.384347 0.660282 0.093 Uiso 0.519(9) 1 calc R U P A 1
C6B C 1.2805(15) 0.527(2) 0.6366(5) 0.057(5) Uani 0.481(9) 1 d D U P A 2
H6BA H 1.311985 0.602506 0.632907 0.086 Uiso 0.481(9) 1 calc R U P A 2
H6BB H 1.298763 0.476251 0.621096 0.086 Uiso 0.481(9) 1 calc R U P A 2
H6BC H 1.313251 0.496958 0.653887 0.086 Uiso 0.481(9) 1 calc R U P A 2
C7A C 1.0314(15) 0.4721(16) 0.6189(4) 0.051(4) Uani 0.519(9) 1 d D U P A 1
H7AA H 0.984254 0.421380 0.630229 0.076 Uiso 0.519(9) 1 calc R U P A 1
H7AB H 1.077761 0.427092 0.606079 0.076 Uiso 0.519(9) 1 calc R U P A 1
H7AC H 0.982670 0.523536 0.608258 0.076 Uiso 0.519(9) 1 calc R U P A 1
C7B C 1.0544(17) 0.4069(15) 0.6294(4) 0.038(4) Uani 0.481(9) 1 d D U P A 2
H7BA H 1.101225 0.341735 0.634744 0.058 Uiso 0.481(9) 1 calc R U P A 2
H7BB H 1.044672 0.407595 0.609089 0.058 Uiso 0.481(9) 1 calc R U P A 2
H7BC H 0.980077 0.401103 0.638398 0.058 Uiso 0.481(9) 1 calc R U P A 2
C8 C 1.0003(8) 0.3837(7) 0.72489(17) 0.0362(17) Uani 1 1 d D U . . .
H8 H 0.923432 0.354367 0.729957 0.043 Uiso 1 1 calc R U . . .
C9 C 0.9630(8) 0.5480(8) 0.77456(18) 0.047(2) Uani 1 1 d . U . . .
H9A H 0.961404 0.613516 0.761972 0.070 Uiso 1 1 calc R U . . .
H9B H 0.992964 0.571375 0.792733 0.070 Uiso 1 1 calc R U . . .
H9C H 0.885910 0.518405 0.776882 0.070 Uiso 1 1 calc R U . . .
C10 C 1.2033(9) 0.4888(12) 0.7564(2) 0.067(3) Uani 1 1 d . U . . .
H10A H 1.251832 0.429403 0.748561 0.100 Uiso 1 1 calc R U . . .
H10B H 1.231378 0.510199 0.774902 0.100 Uiso 1 1 calc R U . . .
H10C H 1.204438 0.555305 0.744130 0.100 Uiso 1 1 calc R U . . .
C11 C 1.0556(12) 0.3210(10) 0.7865(2) 0.073(4) Uani 1 1 d . U . . .
H11A H 0.980468 0.285517 0.787205 0.109 Uiso 1 1 calc R U . . .
H11B H 1.073562 0.353932 0.804722 0.109 Uiso 1 1 calc R U . . .
H11C H 1.112554 0.263670 0.781715 0.109 Uiso 1 1 calc R U . . .
C12A C 1.2225(17) 0.248(2) 0.7136(5) 0.067(6) Uani 0.462(15) 1 d D U P B 1
H12A H 1.256981 0.313810 0.704466 0.101 Uiso 0.462(15) 1 calc R U P B 1
H12B H 1.250609 0.178241 0.704875 0.101 Uiso 0.462(15) 1 calc R U P B 1
H12C H 1.242607 0.247985 0.733438 0.101 Uiso 0.462(15) 1 calc R U P B 1
C12B C 1.2165(15) 0.2967(17) 0.6960(5) 0.061(5) Uani 0.538(15) 1 d D U P B 2
H12D H 1.207789 0.355593 0.681766 0.092 Uiso 0.538(15) 1 calc R U P B 2
H12E H 1.253285 0.230075 0.687777 0.092 Uiso 0.538(15) 1 calc R U P B 2
H12F H 1.263266 0.325731 0.711327 0.092 Uiso 0.538(15) 1 calc R U P B 2
C13A C 0.995(2) 0.1309(16) 0.7285(5) 0.076(7) Uani 0.462(15) 1 d D U P B 1
H13A H 0.998867 0.142164 0.748741 0.114 Uiso 0.462(15) 1 calc R U P B 1
H13B H 1.032897 0.059488 0.723630 0.114 Uiso 0.462(15) 1 calc R U P B 1
H13C H 0.915844 0.128060 0.722567 0.114 Uiso 0.462(15) 1 calc R U P B 1
C13B C 1.114(2) 0.1430(16) 0.7365(4) 0.067(6) Uani 0.538(15) 1 d D U P B 2
H13D H 1.182464 0.168326 0.746389 0.100 Uiso 0.538(15) 1 calc R U P B 2
H13E H 1.130046 0.071476 0.726880 0.100 Uiso 0.538(15) 1 calc R U P B 2
H13F H 1.052566 0.131710 0.749934 0.100 Uiso 0.538(15) 1 calc R U P B 2
C14A C 1.027(2) 0.234(2) 0.6720(4) 0.061(6) Uani 0.462(15) 1 d D U P B 1
H14A H 0.945532 0.248773 0.670042 0.092 Uiso 0.462(15) 1 calc R U P B 1
H14B H 1.043731 0.156366 0.666234 0.092 Uiso 0.462(15) 1 calc R U P B 1
H14C H 1.069317 0.287363 0.660175 0.092 Uiso 0.462(15) 1 calc R U P B 1
C14B C 0.9876(18) 0.1887(16) 0.6820(4) 0.049(5) Uani 0.538(15) 1 d D U P B 2
H14D H 0.922598 0.148700 0.690089 0.073 Uiso 0.538(15) 1 calc R U P B 2
H14E H 1.035399 0.134677 0.671851 0.073 Uiso 0.538(15) 1 calc R U P B 2
H14F H 0.960570 0.247387 0.669164 0.073 Uiso 0.538(15) 1 calc R U P B 2
C15 C 0.6291(7) 0.4057(10) 0.6937(2) 0.048(3) Uani 1 1 d . . . . .
C16 C 0.6947(10) 0.3226(12) 0.7120(3) 0.073(4) Uani 1 1 d . . . . .
H16A H 0.758730 0.291601 0.701404 0.109 Uiso 1 1 calc R U . . .
H16B H 0.644357 0.260669 0.717685 0.109 Uiso 1 1 calc R U . . .
H16C H 0.722980 0.362138 0.728529 0.109 Uiso 1 1 calc R U . . .
C17 C 0.5752(9) 0.3375(10) 0.6696(2) 0.057(3) Uani 1 1 d . . . . .
H17A H 0.538325 0.389692 0.656496 0.085 Uiso 1 1 calc R U . . .
H17B H 0.518722 0.284771 0.677111 0.085 Uiso 1 1 calc R U . . .
H17C H 0.634304 0.294659 0.659785 0.085 Uiso 1 1 calc R U . . .
C18 C 0.5367(9) 0.4629(13) 0.7109(2) 0.072(4) Uani 1 1 d . . . . .
H18A H 0.571482 0.505012 0.726277 0.109 Uiso 1 1 calc R U . . .
H18B H 0.485343 0.405160 0.718379 0.109 Uiso 1 1 calc R U . . .
H18C H 0.493906 0.515361 0.699010 0.109 Uiso 1 1 calc R U . . .
C19 C 0.6830(7) 0.5949(8) 0.65111(18) 0.0339(19) Uani 1 1 d . . . . .
C20 C 0.6859(10) 0.5248(9) 0.62426(18) 0.051(3) Uani 1 1 d . . . . .
H20A H 0.761762 0.492187 0.621819 0.077 Uiso 1 1 calc R U . . .
H20B H 0.668090 0.573649 0.608325 0.077 Uiso 1 1 calc R U . . .
H20C H 0.629905 0.463579 0.625447 0.077 Uiso 1 1 calc R U . . .
C21 C 0.5636(9) 0.6408(10) 0.6566(2) 0.055(3) Uani 1 1 d . . . . .
H21A H 0.509593 0.577714 0.657160 0.083 Uiso 1 1 calc R U . . .
H21B H 0.542310 0.693293 0.641621 0.083 Uiso 1 1 calc R U . . .
H21C H 0.562509 0.680953 0.674484 0.083 Uiso 1 1 calc R U . . .
C22 C 0.7631(9) 0.6945(9) 0.6477(2) 0.049(2) Uani 1 1 d . . . . .
H22A H 0.760360 0.741967 0.664462 0.073 Uiso 1 1 calc R U . . .
H22B H 0.740154 0.739529 0.631465 0.073 Uiso 1 1 calc R U . . .
H22C H 0.840520 0.666455 0.644953 0.073 Uiso 1 1 calc R U . . .

loop_
_atom_site_aniso_label
_atom_site_aniso_U_11
_atom_site_aniso_U_22
_atom_site_aniso_U_33
_atom_site_aniso_U_23
_atom_site_aniso_U_13
_atom_site_aniso_U_12
Ga1 0.0219(4) 0.0297(4) 0.0345(4) -0.0057(4) -0.0078(3) -0.0020(3)
S1 0.0343(11) 0.0577(15) 0.0305(11) -0.0154(10) -0.0083(9) 0.0100(10)
P1 0.0161(8) 0.0419(12) 0.0232(9) -0.0008(9) -0.0038(7) -0.0008(8)
Si1A 0.042(5) 0.025(4) 0.053(5) 0.001(3) -0.025(4) -0.008(4)
Si1B 0.027(4) 0.027(4) 0.047(4) -0.006(3) -0.004(3) 0.002(3)
Si2A 0.020(3) 0.026(4) 0.053(5) 0.002(3) -0.005(3) 0.001(3)
Si2B 0.021(3) 0.029(5) 0.038(3) -0.004(3) 0.003(3) 0.000(3)
Si3 0.0363(13) 0.0466(14) 0.0354(12) -0.0085(10) -0.0169(10) 0.0050(11)
Si4 0.084(2) 0.0232(12) 0.0486(16) -0.0032(11) -0.0250(16) 0.0089(13)
O1 0.021(2) 0.029(3) 0.027(3) 0.002(2) -0.005(2) -0.007(2)
C1A 0.026(5) 0.027(5) 0.052(5) -0.002(5) -0.013(5) 0.004(5)
C1B 0.021(5) 0.028(5) 0.053(6) -0.003(5) -0.008(5) -0.001(5)
C2A 0.070(13) 0.037(10) 0.076(12) -0.013(9) -0.012(12) -0.011(10)
C2B 0.066(12) 0.039(10) 0.063(11) -0.013(9) -0.005(11) -0.015(10)
C3A 0.078(12) 0.034(9) 0.069(11) 0.003(9) -0.011(10) -0.003(9)
C3B 0.055(10) 0.013(7) 0.073(11) 0.008(7) -0.017(10) -0.003(8)
C4A 0.049(10) 0.071(12) 0.075(12) 0.012(10) -0.017(10) -0.023(9)
C4B 0.049(11) 0.049(11) 0.083(14) 0.012(11) -0.011(11) -0.024(9)
C5A 0.049(10) 0.052(10) 0.071(11) 0.002(9) 0.000(9) -0.012(8)
C5B 0.044(9) 0.055(10) 0.048(9) 0.022(8) -0.005(8) 0.001(8)
C6A 0.032(8) 0.052(10) 0.101(12) -0.001(10) -0.014(9) 0.006(8)
C6B 0.040(9) 0.062(11) 0.070(11) 0.009(10) -0.004(9) 0.001(9)
C7A 0.045(9) 0.047(9) 0.060(9) -0.003(8) 0.021(7) -0.006(8)
C7B 0.041(9) 0.039(9) 0.035(9) -0.001(7) 0.005(7) -0.002(7)
C8 0.040(4) 0.033(4) 0.035(4) 0.000(3) -0.016(4) -0.003(4)
C9 0.046(5) 0.057(6) 0.037(4) -0.015(4) -0.007(4) 0.008(5)
C10 0.047(6) 0.093(9) 0.061(7) -0.034(7) -0.018(5) 0.002(6)
C11 0.101(10) 0.067(7) 0.049(6) -0.009(6) -0.040(7) 0.012(7)
C12A 0.076(12) 0.062(12) 0.065(13) -0.011(11) -0.038(11) 0.050(10)
C12B 0.055(10) 0.047(10) 0.082(13) -0.014(9) -0.001(10) 0.025(8)
C13A 0.111(15) 0.033(10) 0.084(13) 0.009(10) -0.048(13) -0.001(11)
C13B 0.096(14) 0.036(9) 0.068(12) 0.001(9) -0.038(11) 0.013(9)
C14A 0.070(14) 0.045(12) 0.069(13) -0.010(10) -0.026(11) 0.023(11)
C14B 0.053(11) 0.030(9) 0.064(11) -0.010(8) -0.018(9) -0.006(8)
C15 0.022(4) 0.079(8) 0.042(5) 0.014(5) 0.004(4) -0.010(4)
C16 0.055(7) 0.098(10) 0.067(8) 0.054(8) -0.021(6) -0.036(7)
C17 0.037(5) 0.077(8) 0.056(7) 0.017(6) -0.007(5) -0.029(5)
C18 0.032(5) 0.142(13) 0.043(6) -0.001(7) 0.016(4) -0.012(7)
C19 0.024(4) 0.048(5) 0.030(4) 0.007(4) -0.009(3) -0.003(4)
C20 0.072(7) 0.057(7) 0.024(4) 0.009(4) -0.013(4) 0.001(5)
C21 0.036(5) 0.072(8) 0.057(7) 0.012(6) -0.005(5) 0.015(5)
C22 0.048(6) 0.047(6) 0.051(6) 0.002(5) -0.008(5) -0.002(4)

loop_
_atom_type_symbol
_atom_type_description
_atom_type_scat_dispersion_real
_atom_type_scat_dispersion_imag
_atom_type_scat_source
C C 0.0033 0.0016 'International Tables Vol C Tables 4.2.6.8 and 6.1.1.4'
H H 0.0000 0.0000 'International Tables Vol C Tables 4.2.6.8 and 6.1.1.4'
Ga Ga 0.2307 1.6083 'International Tables Vol C Tables 4.2.6.8 and 6.1.1.4'
O O 0.0106 0.0060 'International Tables Vol C Tables 4.2.6.8 and 6.1.1.4'
P P 0.1023 0.0942 'International Tables Vol C Tables 4.2.6.8 and 6.1.1.4'
S S 0.1246 0.1234 'International Tables Vol C Tables 4.2.6.8 and 6.1.1.4'
Si Si 0.0817 0.0704 'International Tables Vol C Tables 4.2.6.8 and 6.1.1.4'

loop_
_exptl_crystal_face_index_h
_exptl_crystal_face_index_k
_exptl_crystal_face_index_l
_exptl_crystal_face_perp_dist
0 0 1 0.0329
0 0 -1 0.0329
-5 0 3 0.0910
5 0 -3 0.0910
0 5 2 0.1888
0 -5 -2 0.1888
1 0 5 0.0704
-1 0 -5 0.0704

loop_
_geom_angle_atom_site_label_1
_geom_angle_atom_site_label_2
_geom_angle_atom_site_label_3
_geom_angle
_geom_angle_site_symmetry_1
_geom_angle_site_symmetry_3
_geom_angle_publ_flag
O1 Ga1 S1 77.49(17) . . ?
O1 Ga1 C1B 101.8(5) . . ?
C1A Ga1 S1 121.6(4) . . ?
C1A Ga1 O1 115.2(5) . . ?
C1A Ga1 C8 118.4(5) . . ?
C1B Ga1 S1 105.3(5) . . ?
C8 Ga1 S1 108.1(3) . . ?
C8 Ga1 O1 108.8(3) . . ?
C8 Ga1 C1B 138.5(6) . . ?
P1 S1 Ga1 75.83(9) . . ?
O1 P1 S1 104.0(2) . . ?
O1 P1 C15 109.6(4) . . ?
O1 P1 C19 108.8(4) . . ?
C15 P1 S1 109.3(4) . . ?
C19 P1 S1 112.0(3) . . ?
C19 P1 C15 112.7(4) . . ?
C2A Si1A C1A 114.8(12) . . ?
C2A Si1A C3A 110.4(12) . . ?
C2A Si1A C4A 109.1(13) . . ?
C3A Si1A C1A 123.3(12) . . ?
C3A Si1A C4A 103.7(13) . . ?
C4A Si1A C1A 92.1(10) . . ?
C1B Si1B C2B 117.3(13) . . ?
C1B Si1B C3B 91.7(11) . . ?
C1B Si1B C4B 126.8(12) . . ?
C2B Si1B C3B 101.7(12) . . ?
C4B Si1B C2B 104.8(14) . . ?
C4B Si1B C3B 110.9(15) . . ?
C1A Si2A C5A 125.5(12) . . ?
C1A Si2A C6A 89.5(12) . . ?
C1A Si2A C7A 121.9(12) . . ?
C5A Si2A C6A 106.8(14) . . ?
C5A Si2A C7A 103.0(13) . . ?
C7A Si2A C6A 106.4(12) . . ?
C5B Si2B C1B 91.9(11) . . ?
C6B Si2B C1B 124.0(14) . . ?
C6B Si2B C5B 106.1(13) . . ?
C7B Si2B C1B 113.9(12) . . ?
C7B Si2B C5B 105.7(13) . . ?
C7B Si2B C6B 111.2(13) . . ?
C9 Si3 C8 111.5(4) . . ?
C10 Si3 C8 111.5(5) . . ?
C10 Si3 C9 109.6(5) . . ?
C10 Si3 C11 107.6(6) . . ?
C11 Si3 C8 112.2(5) . . ?
C11 Si3 C9 104.0(5) . . ?
C8 Si4 C12B 108.9(7) . . ?
C8 Si4 C13A 103.6(9) . . ?
C8 Si4 C13B 115.3(8) . . ?
C8 Si4 C14A 110.3(7) . . ?
C12A Si4 C8 116.2(8) . . ?
C12A Si4 C13A 112.3(12) . . ?
C12A Si4 C14A 110.7(12) . . ?
C13B Si4 C12B 99.8(11) . . ?
C14A Si4 C13A 102.6(12) . . ?
C14B Si4 C8 112.8(7) . . ?
C14B Si4 C12B 109.5(10) . . ?
C14B Si4 C13B 109.7(9) . . ?
P1 O1 Ga1 102.7(3) . . ?
Ga1 C1A H1A 101.7 . . ?
Si1A C1A Ga1 111.7(8) . . ?
Si1A C1A H1A 101.7 . . ?
Si2A C1A Ga1 121.4(10) . . ?
Si2A C1A Si1A 114.8(10) . . ?
Si2A C1A H1A 101.7 . . ?
Ga1 C1B H1B 101.2 . . ?
Si1B C1B Ga1 120.6(10) . . ?
Si1B C1B Si2B 116.6(10) . . ?
Si1B C1B H1B 101.2 . . ?
Si2B C1B Ga1 111.8(9) . . ?
Si2B C1B H1B 101.2 . . ?
Si1A C2A H2AA 109.5 . . ?
Si1A C2A H2AB 109.5 . . ?
Si1A C2A H2AC 109.5 . . ?
H2AA C2A H2AB 109.5 . . ?
H2AA C2A H2AC 109.5 . . ?
H2AB C2A H2AC 109.5 . . ?
Si1B C2B H2BA 109.5 . . ?
Si1B C2B H2BB 109.5 . . ?
Si1B C2B H2BC 109.5 . . ?
H2BA C2B H2BB 109.5 . . ?
H2BA C2B H2BC 109.5 . . ?
H2BB C2B H2BC 109.5 . . ?
Si1A C3A H3AA 109.5 . . ?
Si1A C3A H3AB 109.5 . . ?
Si1A C3A H3AC 109.5 . . ?
H3AA C3A H3AB 109.5 . . ?
H3AA C3A H3AC 109.5 . . ?
H3AB C3A H3AC 109.5 . . ?
Si1B C3B H3BA 109.5 . . ?
Si1B C3B H3BB 109.5 . . ?
Si1B C3B H3BC 109.5 . . ?
H3BA C3B H3BB 109.5 . . ?
H3BA C3B H3BC 109.5 . . ?
H3BB C3B H3BC 109.5 . . ?
Si1A C4A H4AA 109.5 . . ?
Si1A C4A H4AB 109.5 . . ?
Si1A C4A H4AC 109.5 . . ?
H4AA C4A H4AB 109.5 . . ?
H4AA C4A H4AC 109.5 . . ?
H4AB C4A H4AC 109.5 . . ?
Si1B C4B H4BA 109.5 . . ?
Si1B C4B H4BB 109.5 . . ?
Si1B C4B H4BC 109.5 . . ?
H4BA C4B H4BB 109.5 . . ?
H4BA C4B H4BC 109.5 . . ?
H4BB C4B H4BC 109.5 . . ?
Si2A C5A H5AA 109.5 . . ?
Si2A C5A H5AB 109.5 . . ?
Si2A C5A H5AC 109.5 . . ?
H5AA C5A H5AB 109.5 . . ?
H5AA C5A H5AC 109.5 . . ?
H5AB C5A H5AC 109.5 . . ?
Si2B C5B H5BA 109.5 . . ?
Si2B C5B H5BB 109.5 . . ?
Si2B C5B H5BC 109.5 . . ?
H5BA C5B H5BB 109.5 . . ?
H5BA C5B H5BC 109.5 . . ?
H5BB C5B H5BC 109.5 . . ?
Si2A C6A H6AA 109.5 . . ?
Si2A C6A H6AB 109.5 . . ?
Si2A C6A H6AC 109.5 . . ?
H6AA C6A H6AB 109.5 . . ?
H6AA C6A H6AC 109.5 . . ?
H6AB C6A H6AC 109.5 . . ?
Si2B C6B H6BA 109.5 . . ?
Si2B C6B H6BB 109.5 . . ?
Si2B C6B H6BC 109.5 . . ?
H6BA C6B H6BB 109.5 . . ?
H6BA C6B H6BC 109.5 . . ?
H6BB C6B H6BC 109.5 . . ?
Si2A C7A H7AA 109.5 . . ?
Si2A C7A H7AB 109.5 . . ?
Si2A C7A H7AC 109.5 . . ?
H7AA C7A H7AB 109.5 . . ?
H7AA C7A H7AC 109.5 . . ?
H7AB C7A H7AC 109.5 . . ?
Si2B C7B H7BA 109.5 . . ?
Si2B C7B H7BB 109.5 . . ?
Si2B C7B H7BC 109.5 . . ?
H7BA C7B H7BB 109.5 . . ?
H7BA C7B H7BC 109.5 . . ?
H7BB C7B H7BC 109.5 . . ?
Ga1 C8 H8 102.3 . . ?
Si3 C8 Ga1 116.4(4) . . ?
Si3 C8 H8 102.3 . . ?
Si4 C8 Ga1 114.1(4) . . ?
Si4 C8 Si3 116.2(5) . . ?
Si4 C8 H8 102.3 . . ?
Si3 C9 H9A 109.5 . . ?
Si3 C9 H9B 109.5 . . ?
Si3 C9 H9C 109.5 . . ?
H9A C9 H9B 109.5 . . ?
H9A C9 H9C 109.5 . . ?
H9B C9 H9C 109.5 . . ?
Si3 C10 H10A 109.5 . . ?
Si3 C10 H10B 109.5 . . ?
Si3 C10 H10C 109.5 . . ?
H10A C10 H10B 109.5 . . ?
H10A C10 H10C 109.5 . . ?
H10B C10 H10C 109.5 . . ?
Si3 C11 H11A 109.5 . . ?
Si3 C11 H11B 109.5 . . ?
Si3 C11 H11C 109.5 . . ?
H11A C11 H11B 109.5 . . ?
H11A C11 H11C 109.5 . . ?
H11B C11 H11C 109.5 . . ?
Si4 C12A H12A 109.5 . . ?
Si4 C12A H12B 109.5 . . ?
Si4 C12A H12C 109.5 . . ?
H12A C12A H12B 109.5 . . ?
H12A C12A H12C 109.5 . . ?
H12B C12A H12C 109.5 . . ?
Si4 C12B H12D 109.5 . . ?
Si4 C12B H12E 109.5 . . ?
Si4 C12B H12F 109.5 . . ?
H12D C12B H12E 109.5 . . ?
H12D C12B H12F 109.5 . . ?
H12E C12B H12F 109.5 . . ?
Si4 C13A H13A 109.5 . . ?
Si4 C13A H13B 109.5 . . ?
Si4 C13A H13C 109.5 . . ?
H13A C13A H13B 109.5 . . ?
H13A C13A H13C 109.5 . . ?
H13B C13A H13C 109.5 . . ?
Si4 C13B H13D 109.5 . . ?
Si4 C13B H13E 109.5 . . ?
Si4 C13B H13F 109.5 . . ?
H13D C13B H13E 109.5 . . ?
H13D C13B H13F 109.5 . . ?
H13E C13B H13F 109.5 . . ?
Si4 C14A H14A 109.5 . . ?
Si4 C14A H14B 109.5 . . ?
Si4 C14A H14C 109.5 . . ?
H14A C14A H14B 109.5 . . ?
H14A C14A H14C 109.5 . . ?
H14B C14A H14C 109.5 . . ?
Si4 C14B H14D 109.5 . . ?
Si4 C14B H14E 109.5 . . ?
Si4 C14B H14F 109.5 . . ?
H14D C14B H14E 109.5 . . ?
H14D C14B H14F 109.5 . . ?
H14E C14B H14F 109.5 . . ?
C16 C15 P1 105.5(6) . . ?
C16 C15 C17 107.7(10) . . ?
C17 C15 P1 111.4(7) . . ?
C18 C15 P1 112.5(9) . . ?
C18 C15 C16 109.6(9) . . ?
C18 C15 C17 110.0(8) . . ?
C15 C16 H16A 109.5 . . ?
C15 C16 H16B 109.5 . . ?
C15 C16 H16C 109.5 . . ?
H16A C16 H16B 109.5 . . ?
H16A C16 H16C 109.5 . . ?
H16B C16 H16C 109.5 . . ?
C15 C17 H17A 109.5 . . ?
C15 C17 H17B 109.5 . . ?
C15 C17 H17C 109.5 . . ?
H17A C17 H17B 109.5 . . ?
H17A C17 H17C 109.5 . . ?
H17B C17 H17C 109.5 . . ?
C15 C18 H18A 109.5 . . ?
C15 C18 H18B 109.5 . . ?
C15 C18 H18C 109.5 . . ?
H18A C18 H18B 109.5 . . ?
H18A C18 H18C 109.5 . . ?
H18B C18 H18C 109.5 . . ?
C20 C19 P1 109.5(7) . . ?
C20 C19 C21 110.9(8) . . ?
C21 C19 P1 112.2(7) . . ?
C22 C19 P1 107.4(6) . . ?
C22 C19 C20 108.3(8) . . ?
C22 C19 C21 108.5(9) . . ?
C19 C20 H20A 109.5 . . ?
C19 C20 H20B 109.5 . . ?
C19 C20 H20C 109.5 . . ?
H20A C20 H20B 109.5 . . ?
H20A C20 H20C 109.5 . . ?
H20B C20 H20C 109.5 . . ?
C19 C21 H21A 109.5 . . ?
C19 C21 H21B 109.5 . . ?
C19 C21 H21C 109.5 . . ?
H21A C21 H21B 109.5 . . ?
H21A C21 H21C 109.5 . . ?
H21B C21 H21C 109.5 . . ?
C19 C22 H22A 109.5 . . ?
C19 C22 H22B 109.5 . . ?
C19 C22 H22C 109.5 . . ?
H22A C22 H22B 109.5 . . ?
H22A C22 H22C 109.5 . . ?
H22B C22 H22C 109.5 . . ?

loop_
_geom_bond_atom_site_label_1
_geom_bond_atom_site_label_2
_geom_bond_distance
_geom_bond_site_symmetry_2
_geom_bond_publ_flag
Ga1 S1 2.479(2) . ?
Ga1 O1 2.011(5) . ?
Ga1 C1A 1.996(14) . ?
Ga1 C1B 2.042(15) . ?
Ga1 C8 1.997(8) . ?
S1 P1 2.030(3) . ?
P1 O1 1.547(6) . ?
P1 C15 1.858(10) . ?
P1 C19 1.852(9) . ?
Si1A C1A 2.00(2) . ?
Si1A C2A 1.81(2) . ?
Si1A C3A 1.88(2) . ?
Si1A C4A 1.95(2) . ?
Si1B C1B 1.77(2) . ?
Si1B C2B 1.89(2) . ?
Si1B C3B 1.93(2) . ?
Si1B C4B 1.81(2) . ?
Si2A C1A 1.78(2) . ?
Si2A C5A 1.84(2) . ?
Si2A C6A 1.92(2) . ?
Si2A C7A 1.89(2) . ?
Si2B C1B 1.97(2) . ?
Si2B C5B 1.92(2) . ?
Si2B C6B 1.86(3) . ?
Si2B C7B 1.82(2) . ?
Si3 C8 1.882(8) . ?
Si3 C9 1.870(9) . ?
Si3 C10 1.855(12) . ?
Si3 C11 1.869(12) . ?
Si4 C8 1.873(9) . ?
Si4 C12A 1.800(19) . ?
Si4 C12B 1.910(19) . ?
Si4 C13A 1.93(2) . ?
Si4 C13B 1.902(16) . ?
Si4 C14A 1.910(18) . ?
Si4 C14B 1.836(15) . ?
C1A H1A 1.0000 . ?
C1B H1B 1.0000 . ?
C2A H2AA 0.9800 . ?
C2A H2AB 0.9800 . ?
C2A H2AC 0.9800 . ?
C2B H2BA 0.9800 . ?
C2B H2BB 0.9800 . ?
C2B H2BC 0.9800 . ?
C3A H3AA 0.9800 . ?
C3A H3AB 0.9800 . ?
C3A H3AC 0.9800 . ?
C3B H3BA 0.9800 . ?
C3B H3BB 0.9800 . ?
C3B H3BC 0.9800 . ?
C4A H4AA 0.9800 . ?
C4A H4AB 0.9800 . ?
C4A H4AC 0.9800 . ?
C4B H4BA 0.9800 . ?
C4B H4BB 0.9800 . ?
C4B H4BC 0.9800 . ?
C5A H5AA 0.9800 . ?
C5A H5AB 0.9800 . ?
C5A H5AC 0.9800 . ?
C5B H5BA 0.9800 . ?
C5B H5BB 0.9800 . ?
C5B H5BC 0.9800 . ?
C6A H6AA 0.9800 . ?
C6A H6AB 0.9800 . ?
C6A H6AC 0.9800 . ?
C6B H6BA 0.9800 . ?
C6B H6BB 0.9800 . ?
C6B H6BC 0.9800 . ?
C7A H7AA 0.9800 . ?
C7A H7AB 0.9800 . ?
C7A H7AC 0.9800 . ?
C7B H7BA 0.9800 . ?
C7B H7BB 0.9800 . ?
C7B H7BC 0.9800 . ?
C8 H8 1.0000 . ?
C9 H9A 0.9800 . ?
C9 H9B 0.9800 . ?
C9 H9C 0.9800 . ?
C10 H10A 0.9800 . ?
C10 H10B 0.9800 . ?
C10 H10C 0.9800 . ?
C11 H11A 0.9800 . ?
C11 H11B 0.9800 . ?
C11 H11C 0.9800 . ?
C12A H12A 0.9800 . ?
C12A H12B 0.9800 . ?
C12A H12C 0.9800 . ?
C12B H12D 0.9800 . ?
C12B H12E 0.9800 . ?
C12B H12F 0.9800 . ?
C13A H13A 0.9800 . ?
C13A H13B 0.9800 . ?
C13A H13C 0.9800 . ?
C13B H13D 0.9800 . ?
C13B H13E 0.9800 . ?
C13B H13F 0.9800 . ?
C14A H14A 0.9800 . ?
C14A H14B 0.9800 . ?
C14A H14C 0.9800 . ?
C14B H14D 0.9800 . ?
C14B H14E 0.9800 . ?
C14B H14F 0.9800 . ?
C15 C16 1.526(14) . ?
C15 C17 1.545(15) . ?
C15 C18 1.524(14) . ?
C16 H16A 0.9800 . ?
C16 H16B 0.9800 . ?
C16 H16C 0.9800 . ?
C17 H17A 0.9800 . ?
C17 H17B 0.9800 . ?
C17 H17C 0.9800 . ?
C18 H18A 0.9800 . ?
C18 H18B 0.9800 . ?
C18 H18C 0.9800 . ?
C19 C20 1.530(13) . ?
C19 C21 1.531(13) . ?
C19 C22 1.516(13) . ?
C20 H20A 0.9800 . ?
C20 H20B 0.9800 . ?
C20 H20C 0.9800 . ?
C21 H21A 0.9800 . ?
C21 H21B 0.9800 . ?
C21 H21C 0.9800 . ?
C22 H22A 0.9800 . ?
C22 H22B 0.9800 . ?
C22 H22C 0.9800 . ?

loop_
_geom_torsion_atom_site_label_1
_geom_torsion_atom_site_label_2
_geom_torsion_atom_site_label_3
_geom_torsion_atom_site_label_4
_geom_torsion
_geom_torsion_site_symmetry_1
_geom_torsion_site_symmetry_2
_geom_torsion_site_symmetry_3
_geom_torsion_site_symmetry_4
_geom_torsion_publ_flag
S1 P1 O1 Ga1 -0.8(3) . . . . ?
S1 P1 C15 C16 -69.0(9) . . . . ?
S1 P1 C15 C17 174.4(7) . . . . ?
S1 P1 C15 C18 50.4(8) . . . . ?
S1 P1 C19 C20 158.1(6) . . . . ?
S1 P1 C19 C21 -78.3(7) . . . . ?
S1 P1 C19 C22 40.8(7) . . . . ?
O1 P1 C15 C16 44.3(9) . . . . ?
O1 P1 C15 C17 -72.2(8) . . . . ?
O1 P1 C15 C18 163.8(7) . . . . ?
O1 P1 C19 C20 43.7(7) . . . . ?
O1 P1 C19 C21 167.3(7) . . . . ?
O1 P1 C19 C22 -73.7(7) . . . . ?
C2B Si1B C1B Ga1 -4.3(19) . . . . ?
C2B Si1B C1B Si2B -145.3(13) . . . . ?
C3B Si1B C1B Ga1 -108.4(13) . . . . ?
C3B Si1B C1B Si2B 110.6(14) . . . . ?
C4B Si1B C1B Ga1 133.8(16) . . . . ?
C4B Si1B C1B Si2B -7(3) . . . . ?
C5A Si2A C1A Ga1 150.8(14) . . . . ?
C5A Si2A C1A Si1A 11(2) . . . . ?
C6A Si2A C1A Ga1 -98.7(12) . . . . ?
C6A Si2A C1A Si1A 121.9(12) . . . . ?
C7A Si2A C1A Ga1 10.4(19) . . . . ?
C7A Si2A C1A Si1A -128.9(12) . . . . ?
C9 Si3 C8 Ga1 50.7(7) . . . . ?
C9 Si3 C8 Si4 -170.4(5) . . . . ?
C10 Si3 C8 Ga1 -72.2(7) . . . . ?
C10 Si3 C8 Si4 66.6(7) . . . . ?
C11 Si3 C8 Ga1 167.0(6) . . . . ?
C11 Si3 C8 Si4 -54.1(8) . . . . ?
C12A Si4 C8 Ga1 99.2(11) . . . . ?
C12A Si4 C8 Si3 -40.6(12) . . . . ?
C12B Si4 C8 Ga1 65.5(9) . . . . ?
C12B Si4 C8 Si3 -74.2(10) . . . . ?
C13A Si4 C8 Ga1 -137.1(9) . . . . ?
C13A Si4 C8 Si3 83.1(9) . . . . ?
C13B Si4 C8 Ga1 176.7(9) . . . . ?
C13B Si4 C8 Si3 37.0(11) . . . . ?
C14A Si4 C8 Ga1 -27.9(12) . . . . ?
C14A Si4 C8 Si3 -167.6(11) . . . . ?
C14B Si4 C8 Ga1 -56.2(10) . . . . ?
C14B Si4 C8 Si3 164.1(9) . . . . ?
C15 P1 O1 Ga1 -117.6(4) . . . . ?
C15 P1 C19 C20 -78.1(8) . . . . ?
C15 P1 C19 C21 45.5(9) . . . . ?
C15 P1 C19 C22 164.5(7) . . . . ?
C19 P1 O1 Ga1 118.8(4) . . . . ?
C19 P1 C15 C16 165.7(8) . . . . ?
C19 P1 C15 C17 49.1(9) . . . . ?
C19 P1 C15 C18 -74.8(8) . . . . ?

loop_
_twin_individual_id
_twin_individual_mass_fraction_refined
1 0.74(3)
2 0.26(3)

loop_
_exptl_oxdiff_crystal_face_indexfrac_h
_exptl_oxdiff_crystal_face_indexfrac_k
_exptl_oxdiff_crystal_face_indexfrac_l
_exptl_oxdiff_crystal_face_x
_exptl_oxdiff_crystal_face_y
_exptl_oxdiff_crystal_face_z
-0.0003 0.0001 1.0026 0.0007 0.0147 -0.0022
0.0003 -0.0001 -1.0026 -0.0007 -0.0147 0.0022
-5.0070 0.0064 2.9771 0.0667 -0.0023 -0.2970
5.0070 -0.0064 -2.9771 -0.0667 0.0023 0.2970
0.0078 4.9957 2.0250 0.2945 0.0260 0.0616
-0.0078 -4.9957 -2.0250 -0.2945 -0.0260 -0.0616
1.0000 -0.0005 5.0189 -0.0095 0.0825 0.0472
-1.0000 0.0005 -5.0189 0.0095 -0.0825 -0.0472
